data_7157888
loop_
_publ_author_name
'Marqu\`es, Cl\`audia'
'Diaba, Fa\"iza'
'Roca, Jaume'
'Bonjoch, Josep'

_publ_section_title
;
 Synthesis and reactivity of hydroindole enelactams leading to densely
 functionalized scaffolds.
;
_journal_issue 10
_journal_name_full 'Organic &amp; biomolecular chemistry'
_journal_page_first 2284
_journal_page_last 2301
_journal_paper_doi 10.1039/d1ob00060h
_journal_volume 19
_journal_year 2021
_chemical_formula_moiety 'C21 H27 N O5'
_chemical_formula_sum 'C21 H27 N O5'
_chemical_formula_weight 373.43
_chemical_name_systematic c-18b
_space_group_crystal_system triclinic
_space_group_IT_number 2
_space_group_name_Hall '-P 1'
_space_group_name_H-M_alt 'P -1'
_atom_sites_solution_hydrogens geom
_audit_creation_method SHELXL-2018/3
_audit_update_record
;
2020-11-30 deposited with the CCDC.	2021-02-15 downloaded from the CCDC.
;
_cell_angle_alpha 107.614(4)
_cell_angle_beta 91.299(4)
_cell_angle_gamma 93.979(4)
_cell_formula_units_Z 4
_cell_length_a 9.6698(8)
_cell_length_b 13.6733(12)
_cell_length_c 15.2154(12)
_cell_measurement_reflns_used 9825
_cell_measurement_temperature 100(2)
_cell_measurement_theta_max 31.04
_cell_measurement_theta_min 2.48
_cell_volume 1910.8(3)
_computing_cell_refinement 'Bruker SAINT'
_computing_data_collection 'Bruker APEX3'
_computing_data_reduction 'Bruker SAINT'
_computing_molecular_graphics 'Bruker SHELXTL'
_computing_publication_material 'Bruker SHELXTL'
_computing_structure_refinement 'SHELXL-2018/3 (Sheldrick, 2018)'
_computing_structure_solution 'SHELXT 2014/5 (Sheldrick, 2014)'
_diffrn_ambient_temperature 100(2)
_diffrn_measured_fraction_theta_full 0.996
_diffrn_measured_fraction_theta_max 0.988
_diffrn_measurement_device_type 'D8 Venture'
_diffrn_measurement_method '\f and \w scans'
_diffrn_radiation_type MoK\a
_diffrn_radiation_wavelength 0.71073
_diffrn_reflns_av_R_equivalents 0.0442
_diffrn_reflns_av_unetI/netI 0.0291
_diffrn_reflns_Laue_measured_fraction_full 0.996
_diffrn_reflns_Laue_measured_fraction_max 0.988
_diffrn_reflns_limit_h_max 14
_diffrn_reflns_limit_h_min -14
_diffrn_reflns_limit_k_max 19
_diffrn_reflns_limit_k_min -19
_diffrn_reflns_limit_l_max 22
_diffrn_reflns_limit_l_min -22
_diffrn_reflns_number 77889
_diffrn_reflns_point_group_measured_fraction_full 0.996
_diffrn_reflns_point_group_measured_fraction_max 0.988
_diffrn_reflns_theta_full 25.242
_diffrn_reflns_theta_max 31.071
_diffrn_reflns_theta_min 2.404
_diffrn_source microfocus
_exptl_absorpt_coefficient_mu 0.092
_exptl_absorpt_correction_T_max 0.7462
_exptl_absorpt_correction_T_min 0.6572
_exptl_absorpt_correction_type multi-scan
_exptl_absorpt_process_details sadabs
_exptl_crystal_colour colourless
_exptl_crystal_density_diffrn 1.298
_exptl_crystal_description prism
_exptl_crystal_F_000 800
_exptl_crystal_size_max 0.680
_exptl_crystal_size_mid 0.365
_exptl_crystal_size_min 0.257
_refine_diff_density_max 0.482
_refine_diff_density_min -0.248
_refine_diff_density_rms 0.049
_refine_ls_extinction_method none
_refine_ls_goodness_of_fit_ref 1.051
_refine_ls_hydrogen_treatment constr
_refine_ls_matrix_type full
_refine_ls_number_parameters 491
_refine_ls_number_reflns 12102
_refine_ls_number_restraints 0
_refine_ls_restrained_S_all 1.051
_refine_ls_R_factor_all 0.0582
_refine_ls_R_factor_gt 0.0461
_refine_ls_shift/su_max 0.001
_refine_ls_shift/su_mean 0.000
_refine_ls_structure_factor_coef Fsqd
_refine_ls_weighting_details 'w=1/[\s^2^(Fo^2^)+(0.0533P)^2^+0.7740P] where P=(Fo^2^+2Fc^2^)/3'
_refine_ls_weighting_scheme calc
_refine_ls_wR_factor_gt 0.1124
_refine_ls_wR_factor_ref 0.1196
_reflns_Friedel_coverage 0.000
_reflns_number_gt 10099
_reflns_number_total 12102
_reflns_threshold_expression 'I > 2\s(I)'
_cod_data_source_file d1ob00060h2.cif
_cod_data_source_block D43XB112_0m_a
_cod_depositor_comments 'Adding full bibliography for 7157888--7157889.cif.'
_cod_database_code 7157888
_shelx_shelxl_version_number 2018/3
_shelx_space_group_comment
;
The symmetry employed for this shelxl refinement is uniquely defined
by the following loop, which should always be used as a source of
symmetry information in preference to the above space-group names.
They are only intended as comments.
;

loop_
_space_group_symop_operation_xyz
'x, y, z'
'-x, -y, -z'

loop_
_atom_site_label
_atom_site_type_symbol
_atom_site_fract_x
_atom_site_fract_y
_atom_site_fract_z
_atom_site_U_iso_or_equiv
_atom_site_adp_type
_atom_site_occupancy
_atom_site_site_symmetry_order
_atom_site_calc_flag
_atom_site_refinement_flags_posn
_atom_site_refinement_flags_adp
_atom_site_refinement_flags_occupancy
_atom_site_disorder_assembly
_atom_site_disorder_group
O1A O 1.01338(8) 0.34578(6) 0.13373(6) 0.01900(16) Uani 1 1 d . . . . .
O2A O 0.88404(10) -0.08503(6) 0.19561(6) 0.02560(19) Uani 1 1 d . . . . .
O3A O 0.98297(10) -0.11217(6) 0.05533(6) 0.02393(18) Uani 1 1 d . . . . .
O4A O 0.92143(9) 0.36929(7) 0.36413(6) 0.02571(19) Uani 1 1 d . . . . .
O5A O 1.15356(8) 0.36479(6) 0.37452(5) 0.01763(15) Uani 1 1 d . . . . .
N1A N 0.83844(9) 0.22793(7) 0.14556(6) 0.01335(16) Uani 1 1 d . . . . .
C1A C 0.96403(10) 0.28120(8) 0.16740(7) 0.01359(18) Uani 1 1 d . . . . .
C2A C 1.03477(10) 0.24750(8) 0.24341(7) 0.01475(18) Uani 1 1 d . . . . .
H2A H 1.133393 0.233983 0.229200 0.018 Uiso 1 1 calc R U . . .
C3A C 0.94815(11) 0.14624(8) 0.23994(7) 0.01461(18) Uani 1 1 d . . . . .
C4A C 1.01226(11) 0.05852(8) 0.16608(7) 0.01566(19) Uani 1 1 d . . . . .
H4AA H 1.042624 0.084845 0.115175 0.019 Uiso 1 1 calc R U . . .
H4AB H 1.095826 0.039777 0.194130 0.019 Uiso 1 1 calc R U . . .
C5A C 0.91543(12) -0.03804(8) 0.12575(7) 0.0184(2) Uani 1 1 d . . . . .
C6A C 0.88182(13) -0.19403(9) 0.15297(9) 0.0233(2) Uani 1 1 d . . . . .
H6AA H 0.790221 -0.222847 0.122207 0.028 Uiso 1 1 calc R U . . .
H6AB H 0.904791 -0.229748 0.198476 0.028 Uiso 1 1 calc R U . . .
C7A C 0.99316(12) -0.20212(9) 0.08355(8) 0.0207(2) Uani 1 1 d . . . . .
H7AA H 1.086022 -0.202263 0.112262 0.025 Uiso 1 1 calc R U . . .
H7AB H 0.975331 -0.265426 0.030533 0.025 Uiso 1 1 calc R U . . .
C8A C 0.78393(12) -0.01188(9) 0.08360(8) 0.0209(2) Uani 1 1 d . . . . .
H8AA H 0.721093 -0.075033 0.057816 0.025 Uiso 1 1 calc R U . . .
H8AB H 0.807876 0.016443 0.032718 0.025 Uiso 1 1 calc R U . . .
C9A C 0.71091(11) 0.06714(9) 0.15747(8) 0.0193(2) Uani 1 1 d . . . . .
H9AA H 0.628391 0.086080 0.128488 0.023 Uiso 1 1 calc R U . . .
H9AB H 0.678162 0.035119 0.204325 0.023 Uiso 1 1 calc R U . . .
C10A C 0.80309(10) 0.16467(8) 0.20556(7) 0.01421(18) Uani 1 1 d . . . . .
H10A H 0.754030 0.206857 0.259474 0.017 Uiso 1 1 calc R U . . .
C11A C 0.73865(11) 0.24674(9) 0.08095(7) 0.01649(19) Uani 1 1 d . . . . .
H11A H 0.711585 0.181086 0.032205 0.020 Uiso 1 1 calc R U . . .
H11B H 0.783713 0.294759 0.050950 0.020 Uiso 1 1 calc R U . . .
C12A C 0.60877(10) 0.29146(8) 0.12535(7) 0.01547(19) Uani 1 1 d . . . . .
C13A C 0.47976(11) 0.25805(10) 0.07986(8) 0.0219(2) Uani 1 1 d . . . . .
H13A H 0.472779 0.203957 0.023038 0.026 Uiso 1 1 calc R U . . .
C14A C 0.36046(12) 0.30325(11) 0.11691(9) 0.0257(2) Uani 1 1 d . . . . .
H14A H 0.272879 0.280095 0.085158 0.031 Uiso 1 1 calc R U . . .
C15A C 0.36961(12) 0.38158(10) 0.19965(9) 0.0236(2) Uani 1 1 d . . . . .
H15A H 0.288614 0.413014 0.224440 0.028 Uiso 1 1 calc R U . . .
C16A C 0.49780(12) 0.41442(9) 0.24670(9) 0.0227(2) Uani 1 1 d . . . . .
H16A H 0.504070 0.467711 0.304040 0.027 Uiso 1 1 calc R U . . .
C17A C 0.61719(11) 0.36911(8) 0.20971(8) 0.0190(2) Uani 1 1 d . . . . .
H17A H 0.704408 0.391332 0.242185 0.023 Uiso 1 1 calc R U . . .
C18A C 1.02762(11) 0.33355(8) 0.33353(7) 0.01619(19) Uani 1 1 d . . . . .
C19A C 1.15920(11) 0.45006(8) 0.46057(7) 0.0179(2) Uani 1 1 d . . . . .
H19A H 1.106931 0.429178 0.508045 0.021 Uiso 1 1 calc R U . . .
H19B H 1.117402 0.509961 0.450214 0.021 Uiso 1 1 calc R U . . .
C20A C 1.30940(12) 0.47790(10) 0.49212(8) 0.0232(2) Uani 1 1 d . . . . .
H20A H 1.349848 0.417973 0.501744 0.035 Uiso 1 1 calc R U . . .
H20B H 1.316307 0.534566 0.550142 0.035 Uiso 1 1 calc R U . . .
H20C H 1.359847 0.499292 0.444996 0.035 Uiso 1 1 calc R U . . .
C21A C 0.94373(13) 0.12594(9) 0.33326(7) 0.0212(2) Uani 1 1 d . . . . .
H21A H 0.886493 0.061917 0.326792 0.032 Uiso 1 1 calc R U . . .
H21B H 0.903752 0.183215 0.378210 0.032 Uiso 1 1 calc R U . . .
H21C H 1.038111 0.119656 0.354637 0.032 Uiso 1 1 calc R U . . .
O1B O 0.46204(8) 0.65255(6) 0.37096(5) 0.01786(15) Uani 1 1 d . . . . .
O2B O 0.38484(11) 1.07750(7) 0.30185(6) 0.0278(2) Uani 1 1 d . . . . .
O3B O 0.49822(10) 1.11196(6) 0.44328(6) 0.02606(19) Uani 1 1 d . . . . .
O4B O 0.57834(9) 0.64378(7) 0.12069(6) 0.02592(19) Uani 1 1 d . . . . .
O5B O 0.35095(8) 0.62410(6) 0.14503(5) 0.01736(15) Uani 1 1 d . . . . .
N1B N 0.30205(9) 0.76433(7) 0.35643(6) 0.01330(16) Uani 1 1 d . . . . .
C1B C 0.41900(10) 0.71485(8) 0.33584(7) 0.01338(18) Uani 1 1 d . . . . .
C2B C 0.49038(10) 0.75096(8) 0.26109(7) 0.01442(18) Uani 1 1 d . . . . .
H2B H 0.590415 0.771421 0.280389 0.017 Uiso 1 1 calc R U . . .
C3B C 0.41630(11) 0.84870(8) 0.26210(7) 0.01466(18) Uani 1 1 d . . . . .
C4B C 0.49706(11) 0.93988(8) 0.33556(7) 0.01674(19) Uani 1 1 d . . . . .
H4BA H 0.527465 0.915841 0.387538 0.020 Uiso 1 1 calc R U . . .
H4BB H 0.581457 0.960837 0.307986 0.020 Uiso 1 1 calc R U . . .
C5B C 0.41568(13) 1.03381(8) 0.37361(8) 0.0202(2) Uani 1 1 d . . . . .
C6B C 0.40584(13) 1.18636(9) 0.34042(9) 0.0233(2) Uani 1 1 d . . . . .
H6BA H 0.321749 1.215829 0.370161 0.028 Uiso 1 1 calc R U . . .
H6BB H 0.432018 1.219364 0.292916 0.028 Uiso 1 1 calc R U . . .
C7B C 0.52389(12) 1.19871(9) 0.41077(8) 0.0208(2) Uani 1 1 d . . . . .
H7BA H 0.614741 1.197336 0.381882 0.025 Uiso 1 1 calc R U . . .
H7BB H 0.521964 1.263961 0.461618 0.025 Uiso 1 1 calc R U . . .
C8B C 0.28422(12) 1.00410(9) 0.41535(8) 0.0216(2) Uani 1 1 d . . . . .
H8BA H 0.231439 1.065367 0.439832 0.026 Uiso 1 1 calc R U . . .
H8BB H 0.308572 0.977830 0.467146 0.026 Uiso 1 1 calc R U . . .
C9B C 0.19500(12) 0.92118(9) 0.34182(8) 0.0193(2) Uani 1 1 d . . . . .
H9BA H 0.112014 0.900117 0.370679 0.023 Uiso 1 1 calc R U . . .
H9BB H 0.162726 0.950929 0.293943 0.023 Uiso 1 1 calc R U . . .
C10B C 0.27072(10) 0.82591(8) 0.29555(7) 0.01415(18) Uani 1 1 d . . . . .
H10B H 0.211965 0.781466 0.241336 0.017 Uiso 1 1 calc R U . . .
C11B C 0.20461(10) 0.74369(9) 0.42145(7) 0.01633(19) Uani 1 1 d . . . . .
H11C H 0.194990 0.808386 0.471638 0.020 Uiso 1 1 calc R U . . .
H11D H 0.242759 0.694076 0.449441 0.020 Uiso 1 1 calc R U . . .
C12B C 0.06270(10) 0.70073(8) 0.37734(7) 0.01562(19) Uani 1 1 d . . . . .
C13B C 0.04798(11) 0.61622(9) 0.29799(8) 0.0197(2) Uani 1 1 d . . . . .
H13B H 0.128022 0.585882 0.270267 0.024 Uiso 1 1 calc R U . . .
C14B C -0.08331(12) 0.57589(9) 0.25901(9) 0.0228(2) Uani 1 1 d . . . . .
H14B H -0.092654 0.518619 0.204527 0.027 Uiso 1 1 calc R U . . .
C15B C -0.20096(12) 0.61957(9) 0.29996(9) 0.0225(2) Uani 1 1 d . . . . .
H15B H -0.290572 0.591566 0.273744 0.027 Uiso 1 1 calc R U . . .
C16B C -0.18752(11) 0.70378(10) 0.37884(8) 0.0216(2) Uani 1 1 d . . . . .
H16B H -0.267799 0.733444 0.406825 0.026 Uiso 1 1 calc R U . . .
C17B C -0.05588(11) 0.74489(9) 0.41706(8) 0.0193(2) Uani 1 1 d . . . . .
H17B H -0.046756 0.803395 0.470520 0.023 Uiso 1 1 calc R U . . .
C18B C 0.48061(11) 0.66689(8) 0.16862(7) 0.01607(19) Uani 1 1 d . . . . .
C19B C 0.33394(12) 0.54709(9) 0.05370(7) 0.0182(2) Uani 1 1 d . . . . .
H19C H 0.386281 0.487005 0.052457 0.022 Uiso 1 1 calc R U . . .
H19D H 0.369553 0.576857 0.006062 0.022 Uiso 1 1 calc R U . . .
C20B C 0.18148(12) 0.51447(10) 0.03488(9) 0.0238(2) Uani 1 1 d . . . . .
H20D H 0.130441 0.574782 0.037873 0.036 Uiso 1 1 calc R U . . .
H20E H 0.148025 0.483092 0.081233 0.036 Uiso 1 1 calc R U . . .
H20F H 0.166720 0.464317 -0.026716 0.036 Uiso 1 1 calc R U . . .
C21B C 0.40808(13) 0.86675(9) 0.16768(7) 0.0204(2) Uani 1 1 d . . . . .
H21D H 0.502068 0.878032 0.147989 0.031 Uiso 1 1 calc R U . . .
H21E H 0.357078 0.927420 0.172099 0.031 Uiso 1 1 calc R U . . .
H21F H 0.359836 0.806363 0.122508 0.031 Uiso 1 1 calc R U . . .

loop_
_atom_site_aniso_label
_atom_site_aniso_U_11
_atom_site_aniso_U_22
_atom_site_aniso_U_33
_atom_site_aniso_U_23
_atom_site_aniso_U_13
_atom_site_aniso_U_12
O1A 0.0169(4) 0.0178(4) 0.0227(4) 0.0070(3) 0.0028(3) -0.0007(3)
O2A 0.0425(5) 0.0167(4) 0.0198(4) 0.0077(3) 0.0129(4) 0.0045(4)
O3A 0.0381(5) 0.0149(4) 0.0186(4) 0.0037(3) 0.0110(3) 0.0046(3)
O4A 0.0151(4) 0.0290(4) 0.0242(4) -0.0058(3) -0.0016(3) 0.0061(3)
O5A 0.0131(3) 0.0193(4) 0.0157(3) -0.0014(3) -0.0030(3) 0.0008(3)
N1A 0.0098(3) 0.0171(4) 0.0138(4) 0.0057(3) 0.0000(3) 0.0011(3)
C1A 0.0116(4) 0.0143(4) 0.0130(4) 0.0011(3) 0.0010(3) 0.0021(3)
C2A 0.0117(4) 0.0165(4) 0.0140(4) 0.0013(4) -0.0012(3) 0.0026(3)
C3A 0.0153(4) 0.0165(4) 0.0120(4) 0.0039(3) 0.0007(3) 0.0030(4)
C4A 0.0178(5) 0.0160(4) 0.0134(4) 0.0041(4) 0.0023(4) 0.0037(4)
C5A 0.0257(5) 0.0151(5) 0.0144(5) 0.0039(4) 0.0070(4) 0.0018(4)
C6A 0.0295(6) 0.0161(5) 0.0251(6) 0.0070(4) 0.0067(5) 0.0016(4)
C7A 0.0239(5) 0.0189(5) 0.0194(5) 0.0053(4) 0.0009(4) 0.0046(4)
C8A 0.0213(5) 0.0184(5) 0.0191(5) 0.0015(4) 0.0001(4) -0.0048(4)
C9A 0.0154(5) 0.0205(5) 0.0209(5) 0.0053(4) 0.0021(4) -0.0027(4)
C10A 0.0129(4) 0.0169(4) 0.0129(4) 0.0046(3) 0.0020(3) 0.0007(3)
C11A 0.0127(4) 0.0241(5) 0.0135(4) 0.0066(4) -0.0001(3) 0.0036(4)
C12A 0.0117(4) 0.0200(5) 0.0163(5) 0.0077(4) 0.0006(3) 0.0021(4)
C13A 0.0138(5) 0.0340(6) 0.0166(5) 0.0061(4) -0.0020(4) 0.0013(4)
C14A 0.0121(5) 0.0418(7) 0.0262(6) 0.0147(5) -0.0008(4) 0.0032(5)
C15A 0.0163(5) 0.0275(6) 0.0325(6) 0.0156(5) 0.0079(4) 0.0084(4)
C16A 0.0208(5) 0.0179(5) 0.0288(6) 0.0051(4) 0.0068(4) 0.0039(4)
C17A 0.0144(4) 0.0169(5) 0.0244(5) 0.0047(4) 0.0005(4) -0.0006(4)
C18A 0.0139(4) 0.0168(5) 0.0151(4) 0.0009(4) -0.0027(3) 0.0012(4)
C19A 0.0170(5) 0.0178(5) 0.0152(5) -0.0001(4) -0.0018(4) 0.0004(4)
C20A 0.0173(5) 0.0263(6) 0.0210(5) 0.0011(4) -0.0031(4) -0.0026(4)
C21A 0.0286(6) 0.0241(5) 0.0123(5) 0.0061(4) 0.0023(4) 0.0078(4)
O1B 0.0173(3) 0.0180(4) 0.0194(4) 0.0067(3) -0.0003(3) 0.0045(3)
O2B 0.0469(6) 0.0161(4) 0.0200(4) 0.0075(3) -0.0157(4) -0.0038(4)
O3B 0.0415(5) 0.0155(4) 0.0187(4) 0.0042(3) -0.0140(4) -0.0043(3)
O4B 0.0152(4) 0.0347(5) 0.0203(4) -0.0024(3) 0.0044(3) -0.0008(3)
O5B 0.0131(3) 0.0187(4) 0.0160(3) -0.0005(3) 0.0007(3) -0.0017(3)
N1B 0.0101(4) 0.0173(4) 0.0135(4) 0.0064(3) 0.0001(3) 0.0011(3)
C1B 0.0112(4) 0.0140(4) 0.0129(4) 0.0015(3) -0.0014(3) -0.0001(3)
C2B 0.0111(4) 0.0167(4) 0.0135(4) 0.0023(4) 0.0001(3) -0.0012(3)
C3B 0.0155(4) 0.0158(4) 0.0118(4) 0.0039(3) -0.0022(3) -0.0022(3)
C4B 0.0189(5) 0.0166(5) 0.0137(4) 0.0047(4) -0.0040(4) -0.0040(4)
C5B 0.0291(6) 0.0146(5) 0.0152(5) 0.0037(4) -0.0098(4) -0.0018(4)
C6B 0.0282(6) 0.0158(5) 0.0257(6) 0.0071(4) -0.0082(5) -0.0002(4)
C7B 0.0219(5) 0.0202(5) 0.0198(5) 0.0063(4) -0.0021(4) -0.0020(4)
C8B 0.0259(5) 0.0184(5) 0.0186(5) 0.0019(4) -0.0031(4) 0.0071(4)
C9B 0.0184(5) 0.0190(5) 0.0202(5) 0.0050(4) -0.0027(4) 0.0057(4)
C10B 0.0133(4) 0.0163(4) 0.0131(4) 0.0051(4) -0.0026(3) 0.0008(3)
C11B 0.0114(4) 0.0247(5) 0.0137(4) 0.0071(4) 0.0008(3) 0.0008(4)
C12B 0.0113(4) 0.0211(5) 0.0163(5) 0.0086(4) 0.0001(3) 0.0005(4)
C13B 0.0155(5) 0.0188(5) 0.0245(5) 0.0061(4) 0.0003(4) 0.0019(4)
C14B 0.0201(5) 0.0168(5) 0.0289(6) 0.0042(4) -0.0049(4) -0.0012(4)
C15B 0.0139(5) 0.0219(5) 0.0334(6) 0.0123(5) -0.0056(4) -0.0031(4)
C16B 0.0123(4) 0.0291(6) 0.0257(6) 0.0115(5) 0.0010(4) 0.0028(4)
C17B 0.0140(5) 0.0277(6) 0.0162(5) 0.0063(4) 0.0015(4) 0.0024(4)
C18B 0.0138(4) 0.0180(5) 0.0151(4) 0.0035(4) 0.0008(3) -0.0005(4)
C19B 0.0190(5) 0.0182(5) 0.0139(4) 0.0003(4) -0.0007(4) -0.0008(4)
C20B 0.0203(5) 0.0249(6) 0.0231(5) 0.0046(4) -0.0041(4) -0.0060(4)
C21B 0.0260(5) 0.0217(5) 0.0129(5) 0.0063(4) -0.0033(4) -0.0055(4)

loop_
_atom_type_symbol
_atom_type_description
_atom_type_scat_dispersion_real
_atom_type_scat_dispersion_imag
_atom_type_scat_source
C C 0.0033 0.0016 'International Tables Vol C Tables 4.2.6.8 and 6.1.1.4'
H H 0.0000 0.0000 'International Tables Vol C Tables 4.2.6.8 and 6.1.1.4'
N N 0.0061 0.0033 'International Tables Vol C Tables 4.2.6.8 and 6.1.1.4'
O O 0.0106 0.0060 'International Tables Vol C Tables 4.2.6.8 and 6.1.1.4'

loop_
_geom_angle_atom_site_label_1
_geom_angle_atom_site_label_2
_geom_angle_atom_site_label_3
_geom_angle
_geom_angle_site_symmetry_1
_geom_angle_site_symmetry_3
_geom_angle_publ_flag
C5A O2A C6A 106.81(8) . . ?
C7A O3A C5A 108.22(8) . . ?
C18A O5A C19A 115.91(8) . . ?
C1A N1A C11A 122.64(9) . . ?
C1A N1A C10A 113.44(8) . . ?
C11A N1A C10A 122.95(8) . . ?
O1A C1A N1A 126.71(10) . . ?
O1A C1A C2A 125.35(9) . . ?
N1A C1A C2A 107.94(9) . . ?
C18A C2A C1A 107.45(8) . . ?
C18A C2A C3A 114.06(9) . . ?
C1A C2A C3A 103.18(8) . . ?
C18A C2A H2A 110.6 . . ?
C1A C2A H2A 110.6 . . ?
C3A C2A H2A 110.6 . . ?
C21A C3A C10A 112.00(9) . . ?
C21A C3A C4A 111.83(8) . . ?
C10A C3A C4A 110.57(8) . . ?
C21A C3A C2A 113.38(9) . . ?
C10A C3A C2A 102.15(8) . . ?
C4A C3A C2A 106.39(8) . . ?
C5A C4A C3A 114.70(9) . . ?
C5A C4A H4AA 108.6 . . ?
C3A C4A H4AA 108.6 . . ?
C5A C4A H4AB 108.6 . . ?
C3A C4A H4AB 108.6 . . ?
H4AA C4A H4AB 107.6 . . ?
O2A C5A O3A 106.52(8) . . ?
O2A C5A C4A 109.80(9) . . ?
O3A C5A C4A 110.03(9) . . ?
O2A C5A C8A 111.26(9) . . ?
O3A C5A C8A 109.01(9) . . ?
C4A C5A C8A 110.15(9) . . ?
O2A C6A C7A 102.15(9) . . ?
O2A C6A H6AA 111.3 . . ?
C7A C6A H6AA 111.3 . . ?
O2A C6A H6AB 111.3 . . ?
C7A C6A H6AB 111.3 . . ?
H6AA C6A H6AB 109.2 . . ?
O3A C7A C6A 103.54(9) . . ?
O3A C7A H7AA 111.1 . . ?
C6A C7A H7AA 111.1 . . ?
O3A C7A H7AB 111.1 . . ?
C6A C7A H7AB 111.1 . . ?
H7AA C7A H7AB 109.0 . . ?
C5A C8A C9A 109.74(9) . . ?
C5A C8A H8AA 109.7 . . ?
C9A C8A H8AA 109.7 . . ?
C5A C8A H8AB 109.7 . . ?
C9A C8A H8AB 109.7 . . ?
H8AA C8A H8AB 108.2 . . ?
C10A C9A C8A 113.49(9) . . ?
C10A C9A H9AA 108.9 . . ?
C8A C9A H9AA 108.9 . . ?
C10A C9A H9AB 108.9 . . ?
C8A C9A H9AB 108.9 . . ?
H9AA C9A H9AB 107.7 . . ?
N1A C10A C9A 113.60(9) . . ?
N1A C10A C3A 102.09(8) . . ?
C9A C10A C3A 114.88(9) . . ?
N1A C10A H10A 108.6 . . ?
C9A C10A H10A 108.6 . . ?
C3A C10A H10A 108.6 . . ?
N1A C11A C12A 113.67(8) . . ?
N1A C11A H11A 108.8 . . ?
C12A C11A H11A 108.8 . . ?
N1A C11A H11B 108.8 . . ?
C12A C11A H11B 108.8 . . ?
H11A C11A H11B 107.7 . . ?
C13A C12A C17A 119.14(10) . . ?
C13A C12A C11A 119.95(10) . . ?
C17A C12A C11A 120.86(9) . . ?
C12A C13A C14A 120.62(11) . . ?
C12A C13A H13A 119.7 . . ?
C14A C13A H13A 119.7 . . ?
C15A C14A C13A 120.06(11) . . ?
C15A C14A H14A 120.0 . . ?
C13A C14A H14A 120.0 . . ?
C14A C15A C16A 119.87(10) . . ?
C14A C15A H15A 120.1 . . ?
C16A C15A H15A 120.1 . . ?
C15A C16A C17A 120.09(11) . . ?
C15A C16A H16A 120.0 . . ?
C17A C16A H16A 120.0 . . ?
C12A C17A C16A 120.21(10) . . ?
C12A C17A H17A 119.9 . . ?
C16A C17A H17A 119.9 . . ?
O4A C18A O5A 124.37(10) . . ?
O4A C18A C2A 124.26(9) . . ?
O5A C18A C2A 111.37(8) . . ?
O5A C19A C20A 107.67(9) . . ?
O5A C19A H19A 110.2 . . ?
C20A C19A H19A 110.2 . . ?
O5A C19A H19B 110.2 . . ?
C20A C19A H19B 110.2 . . ?
H19A C19A H19B 108.5 . . ?
C19A C20A H20A 109.5 . . ?
C19A C20A H20B 109.5 . . ?
H20A C20A H20B 109.5 . . ?
C19A C20A H20C 109.5 . . ?
H20A C20A H20C 109.5 . . ?
H20B C20A H20C 109.5 . . ?
C3A C21A H21A 109.5 . . ?
C3A C21A H21B 109.5 . . ?
H21A C21A H21B 109.5 . . ?
C3A C21A H21C 109.5 . . ?
H21A C21A H21C 109.5 . . ?
H21B C21A H21C 109.5 . . ?
C6B O2B C5B 107.30(9) . . ?
C7B O3B C5B 108.21(8) . . ?
C18B O5B C19B 114.74(8) . . ?
C1B N1B C11B 122.67(9) . . ?
C1B N1B C10B 113.48(8) . . ?
C11B N1B C10B 122.99(8) . . ?
O1B C1B N1B 126.46(10) . . ?
O1B C1B C2B 125.39(9) . . ?
N1B C1B C2B 108.14(8) . . ?
C18B C2B C1B 111.70(8) . . ?
C18B C2B C3B 114.68(8) . . ?
C1B C2B C3B 103.29(8) . . ?
C18B C2B H2B 109.0 . . ?
C1B C2B H2B 109.0 . . ?
C3B C2B H2B 109.0 . . ?
C21B C3B C4B 111.82(9) . . ?
C21B C3B C10B 112.08(8) . . ?
C4B C3B C10B 110.49(8) . . ?
C21B C3B C2B 113.27(9) . . ?
C4B C3B C2B 106.24(8) . . ?
C10B C3B C2B 102.43(8) . . ?
C5B C4B C3B 114.84(9) . . ?
C5B C4B H4BA 108.6 . . ?
C3B C4B H4BA 108.6 . . ?
C5B C4B H4BB 108.6 . . ?
C3B C4B H4BB 108.6 . . ?
H4BA C4B H4BB 107.5 . . ?
O2B C5B O3B 106.42(9) . . ?
O2B C5B C8B 111.32(10) . . ?
O3B C5B C8B 109.14(9) . . ?
O2B C5B C4B 109.71(9) . . ?
O3B C5B C4B 110.21(9) . . ?
C8B C5B C4B 109.98(9) . . ?
O2B C6B C7B 102.32(9) . . ?
O2B C6B H6BA 111.3 . . ?
C7B C6B H6BA 111.3 . . ?
O2B C6B H6BB 111.3 . . ?
C7B C6B H6BB 111.3 . . ?
H6BA C6B H6BB 109.2 . . ?
O3B C7B C6B 103.26(9) . . ?
O3B C7B H7BA 111.1 . . ?
C6B C7B H7BA 111.1 . . ?
O3B C7B H7BB 111.1 . . ?
C6B C7B H7BB 111.1 . . ?
H7BA C7B H7BB 109.1 . . ?
C5B C8B C9B 109.72(9) . . ?
C5B C8B H8BA 109.7 . . ?
C9B C8B H8BA 109.7 . . ?
C5B C8B H8BB 109.7 . . ?
C9B C8B H8BB 109.7 . . ?
H8BA C8B H8BB 108.2 . . ?
C10B C9B C8B 113.63(9) . . ?
C10B C9B H9BA 108.8 . . ?
C8B C9B H9BA 108.8 . . ?
C10B C9B H9BB 108.8 . . ?
C8B C9B H9BB 108.8 . . ?
H9BA C9B H9BB 107.7 . . ?
N1B C10B C9B 114.03(9) . . ?
N1B C10B C3B 102.04(8) . . ?
C9B C10B C3B 114.76(9) . . ?
N1B C10B H10B 108.6 . . ?
C9B C10B H10B 108.6 . . ?
C3B C10B H10B 108.6 . . ?
N1B C11B C12B 113.11(8) . . ?
N1B C11B H11C 109.0 . . ?
C12B C11B H11C 109.0 . . ?
N1B C11B H11D 109.0 . . ?
C12B C11B H11D 109.0 . . ?
H11C C11B H11D 107.8 . . ?
C13B C12B C17B 119.16(10) . . ?
C13B C12B C11B 120.85(9) . . ?
C17B C12B C11B 119.98(10) . . ?
C12B C13B C14B 120.41(10) . . ?
C12B C13B H13B 119.8 . . ?
C14B C13B H13B 119.8 . . ?
C13B C14B C15B 119.95(11) . . ?
C13B C14B H14B 120.0 . . ?
C15B C14B H14B 120.0 . . ?
C16B C15B C14B 120.12(10) . . ?
C16B C15B H15B 119.9 . . ?
C14B C15B H15B 119.9 . . ?
C15B C16B C17B 119.83(10) . . ?
C15B C16B H16B 120.1 . . ?
C17B C16B H16B 120.1 . . ?
C16B C17B C12B 120.51(11) . . ?
C16B C17B H17B 119.7 . . ?
C12B C17B H17B 119.7 . . ?
O4B C18B O5B 123.99(10) . . ?
O4B C18B C2B 123.53(10) . . ?
O5B C18B C2B 112.45(9) . . ?
O5B C19B C20B 107.70(9) . . ?
O5B C19B H19C 110.2 . . ?
C20B C19B H19C 110.2 . . ?
O5B C19B H19D 110.2 . . ?
C20B C19B H19D 110.2 . . ?
H19C C19B H19D 108.5 . . ?
C19B C20B H20D 109.5 . . ?
C19B C20B H20E 109.5 . . ?
H20D C20B H20E 109.5 . . ?
C19B C20B H20F 109.5 . . ?
H20D C20B H20F 109.5 . . ?
H20E C20B H20F 109.5 . . ?
C3B C21B H21D 109.5 . . ?
C3B C21B H21E 109.5 . . ?
H21D C21B H21E 109.5 . . ?
C3B C21B H21F 109.5 . . ?
H21D C21B H21F 109.5 . . ?
H21E C21B H21F 109.5 . . ?

loop_
_geom_bond_atom_site_label_1
_geom_bond_atom_site_label_2
_geom_bond_distance
_geom_bond_site_symmetry_2
_geom_bond_publ_flag
O1A C1A 1.2233(13) . ?
O2A C5A 1.4268(13) . ?
O2A C6A 1.4326(14) . ?
O3A C7A 1.4288(14) . ?
O3A C5A 1.4382(13) . ?
O4A C18A 1.2098(13) . ?
O5A C18A 1.3367(12) . ?
O5A C19A 1.4631(13) . ?
N1A C1A 1.3521(13) . ?
N1A C11A 1.4520(13) . ?
N1A C10A 1.4661(13) . ?
C1A C2A 1.5324(14) . ?
C2A C18A 1.5194(14) . ?
C2A C3A 1.5538(15) . ?
C2A H2A 1.0000 . ?
C3A C21A 1.5280(14) . ?
C3A C10A 1.5493(14) . ?
C3A C4A 1.5507(14) . ?
C4A C5A 1.5194(16) . ?
C4A H4AA 0.9900 . ?
C4A H4AB 0.9900 . ?
C5A C8A 1.5236(17) . ?
C6A C7A 1.5113(16) . ?
C6A H6AA 0.9900 . ?
C6A H6AB 0.9900 . ?
C7A H7AA 0.9900 . ?
C7A H7AB 0.9900 . ?
C8A C9A 1.5284(16) . ?
C8A H8AA 0.9900 . ?
C8A H8AB 0.9900 . ?
C9A C10A 1.5242(15) . ?
C9A H9AA 0.9900 . ?
C9A H9AB 0.9900 . ?
C10A H10A 1.0000 . ?
C11A C12A 1.5175(14) . ?
C11A H11A 0.9900 . ?
C11A H11B 0.9900 . ?
C12A C13A 1.3909(15) . ?
C12A C17A 1.3927(15) . ?
C13A C14A 1.3958(16) . ?
C13A H13A 0.9500 . ?
C14A C15A 1.3804(19) . ?
C14A H14A 0.9500 . ?
C15A C16A 1.3923(17) . ?
C15A H15A 0.9500 . ?
C16A C17A 1.3969(15) . ?
C16A H16A 0.9500 . ?
C17A H17A 0.9500 . ?
C19A C20A 1.5053(15) . ?
C19A H19A 0.9900 . ?
C19A H19B 0.9900 . ?
C20A H20A 0.9800 . ?
C20A H20B 0.9800 . ?
C20A H20C 0.9800 . ?
C21A H21A 0.9800 . ?
C21A H21B 0.9800 . ?
C21A H21C 0.9800 . ?
O1B C1B 1.2243(12) . ?
O2B C6B 1.4231(14) . ?
O2B C5B 1.4291(13) . ?
O3B C7B 1.4259(14) . ?
O3B C5B 1.4353(13) . ?
O4B C18B 1.2075(13) . ?
O5B C18B 1.3393(13) . ?
O5B C19B 1.4653(13) . ?
N1B C1B 1.3523(12) . ?
N1B C11B 1.4562(13) . ?
N1B C10B 1.4675(13) . ?
C1B C2B 1.5305(14) . ?
C2B C18B 1.5199(14) . ?
C2B C3B 1.5557(15) . ?
C2B H2B 1.0000 . ?
C3B C21B 1.5308(14) . ?
C3B C4B 1.5477(14) . ?
C3B C10B 1.5509(14) . ?
C4B C5B 1.5215(16) . ?
C4B H4BA 0.9900 . ?
C4B H4BB 0.9900 . ?
C5B C8B 1.5184(18) . ?
C6B C7B 1.5119(16) . ?
C6B H6BA 0.9900 . ?
C6B H6BB 0.9900 . ?
C7B H7BA 0.9900 . ?
C7B H7BB 0.9900 . ?
C8B C9B 1.5279(16) . ?
C8B H8BA 0.9900 . ?
C8B H8BB 0.9900 . ?
C9B C10B 1.5262(15) . ?
C9B H9BA 0.9900 . ?
C9B H9BB 0.9900 . ?
C10B H10B 1.0000 . ?
C11B C12B 1.5121(14) . ?
C11B H11C 0.9900 . ?
C11B H11D 0.9900 . ?
C12B C13B 1.3922(16) . ?
C12B C17B 1.3969(15) . ?
C13B C14B 1.3923(16) . ?
C13B H13B 0.9500 . ?
C14B C15B 1.3930(17) . ?
C14B H14B 0.9500 . ?
C15B C16B 1.3853(18) . ?
C15B H15B 0.9500 . ?
C16B C17B 1.3942(16) . ?
C16B H16B 0.9500 . ?
C17B H17B 0.9500 . ?
C19B C20B 1.5056(16) . ?
C19B H19C 0.9900 . ?
C19B H19D 0.9900 . ?
C20B H20D 0.9800 . ?
C20B H20E 0.9800 . ?
C20B H20F 0.9800 . ?
C21B H21D 0.9800 . ?
C21B H21E 0.9800 . ?
C21B H21F 0.9800 . ?
